data_7133969
loop_
_publ_author_name
'Yao, Yang'
'Bai, Junxue'
'Cheng, Peidong'
'Yang, Han'
'Sun, Jianwei'
'Sun, Song'

_publ_section_title
;
 Base-promoted cascade 5-<i>exo-dig</i> annulation/carboxylation of
 <i>o</i>-(1-alkynyl)benzenesulfonamides with CO<sub>2</sub>: divergent
 synthesis of mono- or <i>gem</i>-dicarboxylic esters.
;
_journal_issue 99
_journal_name_full 'Chemical communications (Cambridge, England)'
_journal_page_first 14850
_journal_page_last 14853
_journal_paper_doi 10.1039/d4cc05239k
_journal_volume 60
_journal_year 2024
_chemical_formula_moiety 'C14 H15 N O6 S'
_chemical_formula_sum 'C14 H15 N O6 S'
_chemical_formula_weight 325.33
_space_group_crystal_system triclinic
_space_group_IT_number 2
_space_group_name_Hall '-P 1'
_space_group_name_H-M_alt 'P -1'
_atom_sites_solution_hydrogens geom
_atom_sites_solution_primary dual
_audit_creation_date 2023-09-20
_audit_creation_method
;
Olex2 1.5
(compiled 2021.12.09 svn.r5202d8cf for OlexSys, GUI svn.r6439)
;
_audit_update_record
;
2024-04-13 deposited with the CCDC.	2024-11-07 downloaded from the CCDC.
;
_cell_angle_alpha 74.518(2)
_cell_angle_beta 88.476(3)
_cell_angle_gamma 84.620(2)
_cell_formula_units_Z 2
_cell_length_a 7.9471(6)
_cell_length_b 7.9767(6)
_cell_length_c 12.2761(10)
_cell_measurement_reflns_used 6916
_cell_measurement_temperature 150.00
_cell_measurement_theta_max 27.45
_cell_measurement_theta_min 2.57
_cell_volume 746.66(10)
_computing_cell_refinement 'SAINT V8.40B (?, 2016)'
_computing_data_reduction 'SAINT V8.40B (?, 2016)'
_computing_molecular_graphics 'Olex2 1.5 (Dolomanov et al., 2009)'
_computing_publication_material 'Olex2 1.5 (Dolomanov et al., 2009)'
_computing_structure_refinement 'SHELXL 2018/3 (Sheldrick, 2015)'
_computing_structure_solution 'SHELXT 2014/5 (Sheldrick, 2014)'
_diffrn_ambient_temperature 150.00
_diffrn_measured_fraction_theta_full 0.989
_diffrn_measured_fraction_theta_max 0.983
_diffrn_measurement_device_type 'Bruker APEX-II CCD'
_diffrn_measurement_method '\f and \w scans'
_diffrn_radiation_type MoK\a
_diffrn_radiation_wavelength 0.71073
_diffrn_reflns_av_R_equivalents 0.0634
_diffrn_reflns_av_unetI/netI 0.0514
_diffrn_reflns_Laue_measured_fraction_full 0.989
_diffrn_reflns_Laue_measured_fraction_max 0.983
_diffrn_reflns_limit_h_max 10
_diffrn_reflns_limit_h_min -10
_diffrn_reflns_limit_k_max 10
_diffrn_reflns_limit_k_min -10
_diffrn_reflns_limit_l_max 15
_diffrn_reflns_limit_l_min -15
_diffrn_reflns_number 14032
_diffrn_reflns_point_group_measured_fraction_full 0.989
_diffrn_reflns_point_group_measured_fraction_max 0.983
_diffrn_reflns_theta_full 25.242
_diffrn_reflns_theta_max 27.554
_diffrn_reflns_theta_min 2.574
_diffrn_source_current 1.0
_diffrn_source_power 0.05
_diffrn_source_voltage 50.0
_diffrn_standards_number 0
_exptl_absorpt_coefficient_mu 0.246
_exptl_absorpt_correction_T_max 0.7456
_exptl_absorpt_correction_T_min 0.5337
_exptl_absorpt_correction_type multi-scan
_exptl_absorpt_process_details
;
SADABS-2016/2 (Bruker,2016/2) was used for absorption correction.
wR2(int) was 0.1334 before and 0.0828 after correction.
The Ratio of minimum to maximum transmission is 0.7158.
The \l/2 correction factor is Not present.
;
_exptl_crystal_colour 'clear light colourless'
_exptl_crystal_colour_lustre clear
_exptl_crystal_colour_modifier light
_exptl_crystal_colour_primary colourless
_exptl_crystal_density_diffrn 1.447
_exptl_crystal_description block
_exptl_crystal_F_000 340
_exptl_crystal_size_max 0.3
_exptl_crystal_size_mid 0.2
_exptl_crystal_size_min 0.2
_refine_diff_density_max 0.449
_refine_diff_density_min -0.613
_refine_diff_density_rms 0.084
_refine_ls_extinction_method none
_refine_ls_goodness_of_fit_ref 1.079
_refine_ls_hydrogen_treatment constr
_refine_ls_matrix_type full
_refine_ls_number_parameters 203
_refine_ls_number_reflns 3395
_refine_ls_number_restraints 0
_refine_ls_restrained_S_all 1.079
_refine_ls_R_factor_all 0.0733
_refine_ls_R_factor_gt 0.0539
_refine_ls_shift/su_max 0.000
_refine_ls_shift/su_mean 0.000
_refine_ls_structure_factor_coef Fsqd
_refine_ls_weighting_details 'w=1/[\s^2^(Fo^2^)+(0.0366P)^2^+1.1225P] where P=(Fo^2^+2Fc^2^)/3'
_refine_ls_weighting_scheme calc
_refine_ls_wR_factor_gt 0.1171
_refine_ls_wR_factor_ref 0.1375
_reflns_Friedel_coverage 0.000
_reflns_number_gt 2767
_reflns_number_total 3395
_reflns_threshold_expression 'I > 2\s(I)'
_cod_data_source_file d4cc05239k2.cif
_cod_data_source_block mo_b230920a_0m
_cod_depositor_comments 'Adding full bibliography for 7133968--7133969.cif.'
_cod_database_code 7133969
_shelx_shelxl_version_number 2018/3
_shelx_space_group_comment
;
The symmetry employed for this shelxl refinement is uniquely defined
by the following loop, which should always be used as a source of
symmetry information in preference to the above space-group names.
They are only intended as comments.
;
_shelx_estimated_absorpt_t_max 0.953
_shelx_estimated_absorpt_t_min 0.930
_olex2_refinement_description
;
1. Fixed Uiso
 At 1.2 times of:
  All C(H) groups
 At 1.5 times of:
  All C(H,H,H) groups
2.a Aromatic/amide H refined with riding coordinates:
 C00D(H00D), C00J(H00J), C00K(H00K)
2.b Idealised Me refined as rotating group:
 C00H(H00A,H00B,H00C), C00I(H00E,H00F,H00G), C00L(H00H,H00I,H00L), C00M(H00M,
 H00N,H00O)
;
_olex2_submission_special_instructions 'No special instructions were received'

loop_
_space_group_symop_operation_xyz
'x, y, z'
'-x, -y, -z'

loop_
_atom_site_label
_atom_site_type_symbol
_atom_site_fract_x
_atom_site_fract_y
_atom_site_fract_z
_atom_site_U_iso_or_equiv
_atom_site_adp_type
_atom_site_occupancy
_atom_site_site_symmetry_order
_atom_site_calc_flag
_atom_site_refinement_flags_posn
_atom_site_refinement_flags_adp
_atom_site_refinement_flags_occupancy
_atom_site_disorder_assembly
_atom_site_disorder_group
S1 S 0.10411(8) 0.74560(9) 0.16222(6) 0.02654(18) Uani 1 1 d . . . . .
O4 O 0.5131(2) 0.2601(2) 0.51317(15) 0.0266(4) Uani 1 1 d . . . . .
O6 O 0.7122(2) 0.2678(2) 0.30495(17) 0.0289(4) Uani 1 1 d . . . . .
O5 O 0.7470(2) 0.5273(2) 0.33443(16) 0.0291(4) Uani 1 1 d . . . . .
O3 O 0.2648(2) 0.2511(3) 0.43221(18) 0.0365(5) Uani 1 1 d . . . . .
O1 O -0.0152(2) 0.6572(3) 0.11821(17) 0.0396(5) Uani 1 1 d . . . . .
O2 O 0.0416(3) 0.9041(3) 0.18825(18) 0.0407(5) Uani 1 1 d . . . . .
N1 N 0.2032(2) 0.6129(3) 0.27484(17) 0.0233(4) Uani 1 1 d . . . . .
C009 C 0.4216(3) 0.6578(3) 0.1397(2) 0.0194(5) Uani 1 1 d . . . . .
C00A C 0.3712(3) 0.5619(3) 0.2555(2) 0.0209(5) Uani 1 1 d . . . . .
C00B C 0.6569(3) 0.4205(3) 0.3230(2) 0.0216(5) Uani 1 1 d . . . . .
C00C C 0.3990(3) 0.3105(3) 0.4292(2) 0.0226(5) Uani 1 1 d . . . . .
C00D C 0.5734(3) 0.6432(3) 0.0827(2) 0.0228(5) Uani 1 1 d . . . . .
H00D H 0.667045 0.569991 0.120509 0.027 Uiso 1 1 calc R U . . .
C00E C 0.4679(3) 0.4393(3) 0.3315(2) 0.0206(5) Uani 1 1 d . . . . .
C00F C 0.5880(3) 0.7368(3) -0.0306(2) 0.0242(5) Uani 1 1 d . . . . .
C00G C 0.2865(3) 0.7637(3) 0.0808(2) 0.0244(5) Uani 1 1 d . . . . .
C00H C 0.1268(3) 0.6062(4) 0.3854(2) 0.0292(6) Uani 1 1 d . . . . .
H00A H 0.043547 0.707115 0.378914 0.044 Uiso 1 1 calc R U . . .
H00B H 0.214868 0.608645 0.439199 0.044 Uiso 1 1 calc R U . . .
H00C H 0.070663 0.498328 0.412301 0.044 Uiso 1 1 calc R U . . .
C00I C 0.7505(3) 0.7227(4) -0.0945(2) 0.0317(6) Uani 1 1 d . . . . .
H00E H 0.816863 0.819350 -0.092609 0.048 Uiso 1 1 calc R U . . .
H00F H 0.725198 0.728021 -0.173141 0.048 Uiso 1 1 calc R U . . .
H00G H 0.815259 0.611378 -0.059443 0.048 Uiso 1 1 calc R U . . .
C00J C 0.2957(3) 0.8573(4) -0.0314(2) 0.0318(6) Uani 1 1 d . . . . .
H00J H 0.200997 0.928239 -0.069441 0.038 Uiso 1 1 calc R U . . .
C00K C 0.4484(3) 0.8429(4) -0.0852(2) 0.0300(6) Uani 1 1 d . . . . .
H00K H 0.459288 0.907100 -0.161934 0.036 Uiso 1 1 calc R U . . .
C00L C 0.4665(4) 0.1270(3) 0.6112(2) 0.0340(6) Uani 1 1 d . . . . .
H00H H 0.423491 0.031464 0.587134 0.051 Uiso 1 1 calc R U . . .
H00I H 0.378573 0.177189 0.653733 0.051 Uiso 1 1 calc R U . . .
H00L H 0.565847 0.082062 0.659443 0.051 Uiso 1 1 calc R U . . .
C00M C 0.8952(3) 0.2300(4) 0.3066(3) 0.0441(8) Uani 1 1 d . . . . .
H00M H 0.946153 0.321617 0.249188 0.066 Uiso 1 1 calc R U . . .
H00N H 0.924107 0.116900 0.290378 0.066 Uiso 1 1 calc R U . . .
H00O H 0.938477 0.225946 0.381357 0.066 Uiso 1 1 calc R U . . .

loop_
_atom_site_aniso_label
_atom_site_aniso_U_11
_atom_site_aniso_U_22
_atom_site_aniso_U_33
_atom_site_aniso_U_23
_atom_site_aniso_U_13
_atom_site_aniso_U_12
S1 0.0199(3) 0.0305(3) 0.0250(3) -0.0019(3) -0.0006(2) 0.0031(2)
O4 0.0285(9) 0.0269(9) 0.0199(9) 0.0017(7) 0.0001(7) -0.0022(7)
O6 0.0231(9) 0.0277(9) 0.0382(11) -0.0137(8) 0.0033(8) 0.0001(7)
O5 0.0216(9) 0.0285(9) 0.0383(11) -0.0103(8) -0.0014(8) -0.0038(7)
O3 0.0280(10) 0.0372(11) 0.0401(12) 0.0006(9) 0.0013(8) -0.0134(8)
O1 0.0243(10) 0.0601(14) 0.0329(11) -0.0078(10) -0.0050(8) -0.0077(9)
O2 0.0429(12) 0.0339(11) 0.0385(12) -0.0039(9) 0.0075(9) 0.0132(9)
N1 0.0180(10) 0.0291(11) 0.0193(10) -0.0018(9) 0.0004(8) 0.0019(8)
C009 0.0209(11) 0.0201(11) 0.0168(11) -0.0032(9) -0.0004(9) -0.0038(9)
C00A 0.0176(11) 0.0232(12) 0.0225(12) -0.0068(10) 0.0024(9) -0.0029(9)
C00B 0.0215(12) 0.0240(12) 0.0168(11) -0.0012(9) 0.0000(9) -0.0021(9)
C00C 0.0233(12) 0.0237(12) 0.0190(12) -0.0023(10) 0.0044(9) -0.0039(9)
C00D 0.0232(12) 0.0251(12) 0.0209(12) -0.0065(10) -0.0001(9) -0.0048(9)
C00E 0.0185(11) 0.0219(11) 0.0214(12) -0.0053(9) 0.0008(9) -0.0038(9)
C00F 0.0274(13) 0.0284(13) 0.0193(12) -0.0086(10) 0.0037(10) -0.0099(10)
C00G 0.0216(12) 0.0281(13) 0.0222(12) -0.0040(10) 0.0011(9) -0.0031(10)
C00H 0.0228(12) 0.0424(15) 0.0214(13) -0.0079(11) 0.0040(10) 0.0000(11)
C00I 0.0307(14) 0.0432(16) 0.0232(14) -0.0105(12) 0.0066(11) -0.0108(12)
C00J 0.0295(13) 0.0359(15) 0.0240(14) 0.0016(11) -0.0047(11) 0.0008(11)
C00K 0.0351(14) 0.0330(14) 0.0185(13) 0.0002(11) 0.0015(10) -0.0069(11)
C00L 0.0475(17) 0.0242(13) 0.0230(14) 0.0054(11) 0.0032(12) -0.0013(12)
C00M 0.0245(14) 0.0426(17) 0.067(2) -0.0204(16) 0.0075(14) 0.0051(12)

loop_
_atom_type_symbol
_atom_type_description
_atom_type_scat_dispersion_real
_atom_type_scat_dispersion_imag
_atom_type_scat_source
C C 0.0033 0.0016 'International Tables Vol C Tables 4.2.6.8 and 6.1.1.4'
H H 0.0000 0.0000 'International Tables Vol C Tables 4.2.6.8 and 6.1.1.4'
N N 0.0061 0.0033 'International Tables Vol C Tables 4.2.6.8 and 6.1.1.4'
O O 0.0106 0.0060 'International Tables Vol C Tables 4.2.6.8 and 6.1.1.4'
S S 0.1246 0.1234 'International Tables Vol C Tables 4.2.6.8 and 6.1.1.4'

loop_
_geom_angle_atom_site_label_1
_geom_angle_atom_site_label_2
_geom_angle_atom_site_label_3
_geom_angle
_geom_angle_site_symmetry_1
_geom_angle_site_symmetry_3
_geom_angle_publ_flag
O1 S1 N1 111.13(12) . . ?
O1 S1 C00G 110.62(12) . . ?
O2 S1 O1 116.69(13) . . ?
O2 S1 N1 109.17(12) . . ?
O2 S1 C00G 113.61(13) . . ?
N1 S1 C00G 93.16(11) . . ?
C00C O4 C00L 116.1(2) . . ?
C00B O6 C00M 115.3(2) . . ?
C00A N1 S1 114.26(17) . . ?
C00A N1 C00H 125.7(2) . . ?
C00H N1 S1 117.25(16) . . ?
C00D C009 C00A 129.7(2) . . ?
C00D C009 C00G 118.4(2) . . ?
C00G C009 C00A 111.7(2) . . ?
N1 C00A C009 109.6(2) . . ?
C00E C00A N1 123.5(2) . . ?
C00E C00A C009 126.8(2) . . ?
O6 C00B C00E 111.2(2) . . ?
O5 C00B O6 124.3(2) . . ?
O5 C00B C00E 124.5(2) . . ?
O4 C00C C00E 110.16(19) . . ?
O3 C00C O4 123.9(2) . . ?
O3 C00C C00E 125.8(2) . . ?
C009 C00D H00D 120.1 . . ?
C009 C00D C00F 119.8(2) . . ?
C00F C00D H00D 120.1 . . ?
C00A C00E C00B 122.2(2) . . ?
C00A C00E C00C 123.9(2) . . ?
C00C C00E C00B 113.9(2) . . ?
C00D C00F C00I 120.9(2) . . ?
C00K C00F C00D 119.3(2) . . ?
C00K C00F C00I 119.8(2) . . ?
C009 C00G S1 110.99(18) . . ?
C00J C00G S1 125.3(2) . . ?
C00J C00G C009 123.5(2) . . ?
N1 C00H H00A 109.5 . . ?
N1 C00H H00B 109.5 . . ?
N1 C00H H00C 109.5 . . ?
H00A C00H H00B 109.5 . . ?
H00A C00H H00C 109.5 . . ?
H00B C00H H00C 109.5 . . ?
C00F C00I H00E 109.5 . . ?
C00F C00I H00F 109.5 . . ?
C00F C00I H00G 109.5 . . ?
H00E C00I H00F 109.5 . . ?
H00E C00I H00G 109.5 . . ?
H00F C00I H00G 109.5 . . ?
C00G C00J H00J 121.5 . . ?
C00K C00J C00G 116.9(2) . . ?
C00K C00J H00J 121.5 . . ?
C00F C00K H00K 119.0 . . ?
C00J C00K C00F 122.1(2) . . ?
C00J C00K H00K 119.0 . . ?
O4 C00L H00H 109.5 . . ?
O4 C00L H00I 109.5 . . ?
O4 C00L H00L 109.5 . . ?
H00H C00L H00I 109.5 . . ?
H00H C00L H00L 109.5 . . ?
H00I C00L H00L 109.5 . . ?
O6 C00M H00M 109.5 . . ?
O6 C00M H00N 109.5 . . ?
O6 C00M H00O 109.5 . . ?
H00M C00M H00N 109.5 . . ?
H00M C00M H00O 109.5 . . ?
H00N C00M H00O 109.5 . . ?

loop_
_geom_bond_atom_site_label_1
_geom_bond_atom_site_label_2
_geom_bond_distance
_geom_bond_site_symmetry_2
_geom_bond_publ_flag
S1 O1 1.430(2) . ?
S1 O2 1.428(2) . ?
S1 N1 1.665(2) . ?
S1 C00G 1.734(3) . ?
O4 C00C 1.344(3) . ?
O4 C00L 1.443(3) . ?
O6 C00B 1.329(3) . ?
O6 C00M 1.457(3) . ?
O5 C00B 1.200(3) . ?
O3 C00C 1.203(3) . ?
N1 C00A 1.392(3) . ?
N1 C00H 1.462(3) . ?
C009 C00A 1.488(3) . ?
C009 C00D 1.390(3) . ?
C009 C00G 1.391(3) . ?
C00A C00E 1.352(3) . ?
C00B C00E 1.499(3) . ?
C00C C00E 1.486(3) . ?
C00D H00D 0.9500 . ?
C00D C00F 1.400(3) . ?
C00F C00I 1.504(4) . ?
C00F C00K 1.399(4) . ?
C00G C00J 1.384(4) . ?
C00H H00A 0.9800 . ?
C00H H00B 0.9800 . ?
C00H H00C 0.9800 . ?
C00I H00E 0.9800 . ?
C00I H00F 0.9800 . ?
C00I H00G 0.9800 . ?
C00J H00J 0.9500 . ?
C00J C00K 1.376(4) . ?
C00K H00K 0.9500 . ?
C00L H00H 0.9800 . ?
C00L H00I 0.9800 . ?
C00L H00L 0.9800 . ?
C00M H00M 0.9800 . ?
C00M H00N 0.9800 . ?
C00M H00O 0.9800 . ?

loop_
_geom_torsion_atom_site_label_1
_geom_torsion_atom_site_label_2
_geom_torsion_atom_site_label_3
_geom_torsion_atom_site_label_4
_geom_torsion
_geom_torsion_site_symmetry_1
_geom_torsion_site_symmetry_2
_geom_torsion_site_symmetry_3
_geom_torsion_site_symmetry_4
_geom_torsion_publ_flag
S1 N1 C00A C009 6.1(3) . . . . ?
S1 N1 C00A C00E -172.08(19) . . . . ?
S1 C00G C00J C00K -173.9(2) . . . . ?
O4 C00C C00E C00A -153.3(2) . . . . ?
O4 C00C C00E C00B 27.4(3) . . . . ?
O6 C00B C00E C00A -115.4(3) . . . . ?
O6 C00B C00E C00C 63.8(3) . . . . ?
O5 C00B C00E C00A 66.7(4) . . . . ?
O5 C00B C00E C00C -114.1(3) . . . . ?
O3 C00C C00E C00A 30.5(4) . . . . ?
O3 C00C C00E C00B -148.8(3) . . . . ?
O1 S1 N1 C00A 107.83(19) . . . . ?
O1 S1 N1 C00H -90.1(2) . . . . ?
O1 S1 C00G C009 -110.4(2) . . . . ?
O1 S1 C00G C00J 63.9(3) . . . . ?
O2 S1 N1 C00A -122.07(19) . . . . ?
O2 S1 N1 C00H 40.0(2) . . . . ?
O2 S1 C00G C009 116.09(19) . . . . ?
O2 S1 C00G C00J -69.5(3) . . . . ?
N1 S1 C00G C009 3.57(19) . . . . ?
N1 S1 C00G C00J 177.9(2) . . . . ?
N1 C00A C00E C00B -163.1(2) . . . . ?
N1 C00A C00E C00C 17.7(4) . . . . ?
C009 C00A C00E C00B 19.0(4) . . . . ?
C009 C00A C00E C00C -160.2(2) . . . . ?
C009 C00D C00F C00I -179.7(2) . . . . ?
C009 C00D C00F C00K -0.5(4) . . . . ?
C009 C00G C00J C00K -0.3(4) . . . . ?
C00A C009 C00D C00F 174.4(2) . . . . ?
C00A C009 C00G S1 -0.7(3) . . . . ?
C00A C009 C00G C00J -175.2(2) . . . . ?
C00D C009 C00A N1 -176.8(2) . . . . ?
C00D C009 C00A C00E 1.3(4) . . . . ?
C00D C009 C00G S1 173.62(18) . . . . ?
C00D C009 C00G C00J -0.9(4) . . . . ?
C00D C00F C00K C00J -0.6(4) . . . . ?
C00G S1 N1 C00A -5.72(19) . . . . ?
C00G S1 N1 C00H 156.3(2) . . . . ?
C00G C009 C00A N1 -3.3(3) . . . . ?
C00G C009 C00A C00E 174.8(2) . . . . ?
C00G C009 C00D C00F 1.2(3) . . . . ?
C00G C00J C00K C00F 1.0(4) . . . . ?
C00H N1 C00A C009 -154.2(2) . . . . ?
C00H N1 C00A C00E 27.6(4) . . . . ?
C00I C00F C00K C00J 178.5(3) . . . . ?
C00L O4 C00C O3 -0.2(4) . . . . ?
C00L O4 C00C C00E -176.5(2) . . . . ?
C00M O6 C00B O5 3.8(4) . . . . ?
C00M O6 C00B C00E -174.2(2) . . . . ?
